data_1008190
loop_
_publ_author_name
'Smith, H G'
'Peterson, S W'
'Levy, H A'

_publ_section_title
;
Neutron-diffraction study of lithium sulfate monohydrate
;
_journal_coden_ASTM JCPSA6
_journal_name_full 'Journal of Chemical Physics'
_journal_page_first 5561
_journal_page_last 5565
_journal_paper_doi 10.1063/1.1668257
_journal_volume 48
_journal_year 1968
_chemical_formula_structural 'Li2 S O4 H2 O'
_chemical_formula_sum 'H2 Li2 O5 S'
_chemical_name_systematic 'Lithium sulfate hydrate'
_space_group_IT_number 4
_symmetry_cell_setting monoclinic
_symmetry_Int_Tables_number 4
_symmetry_space_group_name_Hall 'P 2yb'
_symmetry_space_group_name_H-M 'P 1 21 1'
_cell_angle_alpha 90
_cell_angle_beta 107.367
_cell_angle_gamma 90
_cell_formula_units_Z 2
_cell_length_a 5.4537
_cell_length_b 4.857
_cell_length_c 8.1734
_cell_volume 206.6
_refine_ls_R_factor_all 0.061
_cod_database_code 1008190

loop_
_symmetry_equiv_pos_as_xyz
x,y,z
-x,1/2+y,-z

loop_
_atom_site_label
_atom_site_type_symbol
_atom_site_symmetry_multiplicity
_atom_site_Wyckoff_symbol
_atom_site_fract_x
_atom_site_fract_y
_atom_site_fract_z
_atom_site_occupancy
_atom_site_attached_hydrogens
_atom_site_calc_flag
Li1 Li1+ 2 a 0.3033(12) 0.4969(35) 0.9938(8) 1. 0 d
Li2 Li1+ 2 a 0.5609(14) 0.4866(78) 0.3943(8) 1. 0 d
S1 S6+ 2 a 0.2924(38) 0. 0.2078(11) 1. 0 d
O1 O2- 2 a 0.0220(4) 0.0710(19) 0.1703(3) 1. 0 d
O2 O2- 2 a 0.4338(4) 0.1139(23) 0.3783(2) 1. 0 d
O3 O2- 2 a 0.3997(4) 0.1230(26) 0.0783(2) 1. 0 d
O4 O2- 2 a 0.331(2) 0.7014(18) 0.2104(6) 1. 0 d
O5 O2- 2 a 0.9127(6) 0.4720(46) 0.3970(5) 1. 0 d
H1 H1+ 2 a 0.9673(13) 0.3908(69) 0.3082(9) 1. 0 d
H2 H1+ 2 a 0.0045(23) 0.6296(83) 0.4366(19) 1. 0 d

loop_
_atom_type_symbol
_atom_type_oxidation_number
Li1+ 1.000
S6+ 6.000
O2- -2.000
H1+ 1.000
